data_7105105
loop_
_publ_author_name
'Savarimuthu Philip Anthony'
'Sunil Varughese'
'Sylvia M. Draper'

_publ_section_title
;
 Switching and tuning organic solid-state luminescence via a
 supramolecular approach
;
_journal_name_full 'Chem. Commun.'
_journal_page_first 7500
_journal_page_last 7502
_journal_paper_doi 10.1039/b914027a
_journal_year 2009
_chemical_formula_moiety 'C22 H16 N2 O2'
_chemical_formula_sum 'C22 H16 N2 O2'
_chemical_formula_weight 340.37
_chemical_name_systematic
;
?
;
_space_group_IT_number 14
_symmetry_cell_setting monoclinic
_symmetry_space_group_name_Hall '-P 2yn'
_symmetry_space_group_name_H-M 'P 1 21/n 1'
_atom_sites_solution_hydrogens geom
_atom_sites_solution_primary direct
_atom_sites_solution_secondary difmap
_audit_creation_method SHELXL-97
_cell_angle_alpha 90.00
_cell_angle_beta 104.167(2)
_cell_angle_gamma 90.00
_cell_formula_units_Z 4
_cell_length_a 13.568(1)
_cell_length_b 9.459(1)
_cell_length_c 13.642(1)
_cell_measurement_reflns_used 4652
_cell_measurement_temperature 150(2)
_cell_measurement_theta_max 49.957
_cell_measurement_theta_min 4.872
_cell_volume 1697.6(3)
_computing_cell_refinement SAINTPLUS
_computing_data_collection SAMRT
_computing_data_reduction SAINTPLUS
_computing_molecular_graphics 'Material Studio 4.3'
_computing_publication_material 'Bruker SHELXTL'
_computing_structure_refinement 'SHELXTL (Sheldrick, 1997)'
_computing_structure_solution 'SHELXTL (Sheldrick, 1990)'
_diffrn_ambient_temperature 150(2)
_diffrn_measured_fraction_theta_full 0.998
_diffrn_measured_fraction_theta_max 0.998
_diffrn_measurement_device_type 'Bruker APEX CCD area detector'
_diffrn_measurement_method 'phi and omega scan'
_diffrn_radiation_monochromator graphite
_diffrn_radiation_source 'fine-focus sealed tube'
_diffrn_radiation_type MoK\a
_diffrn_radiation_wavelength 0.71073
_diffrn_reflns_av_R_equivalents 0.0248
_diffrn_reflns_av_sigmaI/netI 0.0281
_diffrn_reflns_limit_h_max 16
_diffrn_reflns_limit_h_min -15
_diffrn_reflns_limit_k_max 11
_diffrn_reflns_limit_k_min -10
_diffrn_reflns_limit_l_max 13
_diffrn_reflns_limit_l_min -16
_diffrn_reflns_number 9595
_diffrn_reflns_theta_full 25.00
_diffrn_reflns_theta_max 25.00
_diffrn_reflns_theta_min 1.90
_exptl_absorpt_coefficient_mu 0.087
_exptl_absorpt_correction_T_max 0.9897
_exptl_absorpt_correction_T_min 0.9804
_exptl_absorpt_correction_type multi-scan
_exptl_absorpt_process_details 'SADABS; Sheldrick, 1997'
_exptl_crystal_colour Yellow
_exptl_crystal_density_diffrn 1.332
_exptl_crystal_density_method 'not measured'
_exptl_crystal_description Blocks
_exptl_crystal_F_000 712
_exptl_crystal_size_max 0.23
_exptl_crystal_size_mid 0.15
_exptl_crystal_size_min 0.12
_refine_diff_density_max 0.171
_refine_diff_density_min -0.170
_refine_diff_density_rms 0.035
_refine_ls_extinction_method none
_refine_ls_goodness_of_fit_ref 1.040
_refine_ls_hydrogen_treatment constr
_refine_ls_matrix_type full
_refine_ls_number_parameters 235
_refine_ls_number_reflns 2985
_refine_ls_number_restraints 65
_refine_ls_restrained_S_all 1.028
_refine_ls_R_factor_all 0.0369
_refine_ls_R_factor_gt 0.0330
_refine_ls_shift/su_max 0.001
_refine_ls_shift/su_mean 0.000
_refine_ls_structure_factor_coef Fsqd
_refine_ls_weighting_details 'calc w=1/[\s^2^(Fo^2^)+(0.0513P)^2^+0.3718P] where P=(Fo^2^+2Fc^2^)/3'
_refine_ls_weighting_scheme calc
_refine_ls_wR_factor_gt 0.0893
_refine_ls_wR_factor_ref 0.0923
_reflns_number_gt 2693
_reflns_number_total 2985
_reflns_threshold_expression >2sigma(I)
_cod_data_source_file b914027a.txt
_cod_data_source_block datam
_cod_depositor_comments
;
The following automatic conversions were performed:
'_symmetry_cell_setting' value 'Monoclinic' changed to 'monoclinic'
according to '/home/saulius/struct/CIF-dictionaries/cif_core.dic'
dictionary named 'cif_core.dic' version 2.4.1 from
2010-06-29.

'_exptl_absorpt_correction_type' value 'multi scan' changed
to 'multi-scan' according to
'/home/saulius/struct/CIF-dictionaries/cif_core.dic' dictionary named
'cif_core.dic' version 2.4.1 from 2010-06-29.

Automatic conversion script
Id: cif_fix_enum 1527 2010-12-29 10:47:43Z saulius 
;
_cod_original_sg_symbol_H-M 'P 21/n'
_cod_database_code 7105105

loop_
_symmetry_equiv_pos_as_xyz
'x, y, z'
'-x+1/2, y+1/2, -z+1/2'
'-x, -y, -z'
'x-1/2, -y-1/2, z-1/2'

loop_
_atom_site_label
_atom_site_type_symbol
_atom_site_fract_x
_atom_site_fract_y
_atom_site_fract_z
_atom_site_U_iso_or_equiv
_atom_site_adp_type
_atom_site_occupancy
_atom_site_symmetry_multiplicity
_atom_site_calc_flag
_atom_site_refinement_flags
_atom_site_disorder_assembly
_atom_site_disorder_group
O1A O 1.21978(6) 0.82572(9) 0.69756(6) 0.0293(2) Uani 1 1 d U . .
H1A H 1.2608 0.8927 0.6992 0.044 Uiso 1 1 calc R . .
O1B O 1.12343(6) 0.94930(9) 0.56844(7) 0.0291(2) Uani 1 1 d U . .
N3 N 1.13271(8) 0.52925(12) 0.74349(8) 0.0317(3) Uani 1 1 d U . .
N5 N 0.63929(7) 0.35460(11) 0.46140(7) 0.0231(2) Uani 1 1 d U . .
C1 C 1.13681(8) 0.84792(13) 0.62385(9) 0.0219(3) Uani 1 1 d U . .
C2 C 1.06284(9) 0.73088(12) 0.61892(8) 0.0206(3) Uani 1 1 d U . .
C3 C 1.09930(8) 0.61642(13) 0.68673(9) 0.0229(3) Uani 1 1 d U . .
C4 C 0.96983(8) 0.73672(12) 0.55351(8) 0.0206(3) Uani 1 1 d U . .
H4 H 0.9565 0.8217 0.5154 0.025 Uiso 1 1 calc R . .
C6 C 0.71995(8) 0.44807(12) 0.48267(8) 0.0194(3) Uani 1 1 d U . .
C7 C 0.81154(9) 0.40867(12) 0.55052(9) 0.0215(3) Uani 1 1 d U . .
H7 H 0.8172 0.3176 0.5807 0.026 Uiso 1 1 calc R . .
C8 C 0.89277(8) 0.49923(13) 0.57394(8) 0.0211(3) Uani 1 1 d U . .
H8 H 0.9538 0.4691 0.6195 0.025 Uiso 1 1 calc R . .
C9 C 0.88799(8) 0.63577(12) 0.53214(8) 0.0199(3) Uani 1 1 d U . .
C10 C 0.79634(9) 0.67384(13) 0.46360(8) 0.0217(3) Uani 1 1 d U . .
H10 H 0.7907 0.7649 0.4333 0.026 Uiso 1 1 calc R . .
C11 C 0.71458(9) 0.58327(13) 0.43908(9) 0.0220(3) Uani 1 1 d U . .
H11 H 0.6540 0.6125 0.3923 0.026 Uiso 1 1 calc R . .
C12 C 0.63451(8) 0.23730(12) 0.52758(9) 0.0215(3) Uani 1 1 d U . .
C13 C 0.63550(9) 0.10078(13) 0.49187(9) 0.0255(3) Uani 1 1 d U . .
H13 H 0.6424 0.0843 0.4252 0.031 Uiso 1 1 calc R . .
C14 C 0.62628(9) -0.01211(14) 0.55402(10) 0.0300(3) Uani 1 1 d U . .
H14 H 0.6281 -0.1061 0.5301 0.036 Uiso 1 1 calc R . .
C15 C 0.61444(9) 0.01126(14) 0.65021(10) 0.0292(3) Uani 1 1 d U . .
H15 H 0.6073 -0.0663 0.6922 0.035 Uiso 1 1 calc R . .
C16 C 0.61296(9) 0.14783(14) 0.68527(9) 0.0279(3) Uani 1 1 d U . .
H16 H 0.6048 0.1642 0.7515 0.033 Uiso 1 1 calc R . .
C17 C 0.62336(9) 0.26114(13) 0.62442(9) 0.0253(3) Uani 1 1 d U . .
H17 H 0.6229 0.3550 0.6490 0.030 Uiso 1 1 calc R . .
C18 C 0.55266(9) 0.37237(12) 0.37815(9) 0.0213(3) Uani 1 1 d U . .
C19 C 0.56376(9) 0.39282(13) 0.28043(9) 0.0260(3) Uani 1 1 d U . .
H19 H 0.6296 0.3968 0.2679 0.031 Uiso 1 1 calc R . .
C20 C 0.47789(10) 0.40734(14) 0.20143(9) 0.0285(3) Uani 1 1 d U . .
H20 H 0.4851 0.4232 0.1348 0.034 Uiso 1 1 calc R . .
C21 C 0.38156(9) 0.39885(13) 0.21887(9) 0.0267(3) Uani 1 1 d U . .
H21 H 0.3230 0.4094 0.1645 0.032 Uiso 1 1 calc R . .
C22 C 0.37111(9) 0.37497(13) 0.31582(10) 0.0260(3) Uani 1 1 d U . .
H22 H 0.3053 0.3667 0.3278 0.031 Uiso 1 1 calc R . .
C23 C 0.45637(9) 0.36318(12) 0.39537(9) 0.0232(3) Uani 1 1 d U . .
H23 H 0.4489 0.3487 0.4621 0.028 Uiso 1 1 calc R . .

loop_
_atom_site_aniso_label
_atom_site_aniso_U_11
_atom_site_aniso_U_22
_atom_site_aniso_U_33
_atom_site_aniso_U_23
_atom_site_aniso_U_13
_atom_site_aniso_U_12
O1A 0.0218(4) 0.0308(5) 0.0310(5) 0.0000(4) -0.0019(4) -0.0064(4)
O1B 0.0251(5) 0.0280(5) 0.0327(5) 0.0046(4) 0.0039(4) -0.0037(4)
N3 0.0235(5) 0.0319(6) 0.0358(6) 0.0074(5) -0.0001(5) 0.0025(5)
N5 0.0211(5) 0.0245(5) 0.0213(5) 0.0043(4) 0.0007(4) -0.0036(4)
C1 0.0193(6) 0.0247(6) 0.0217(6) -0.0036(5) 0.0052(5) 0.0007(5)
C2 0.0207(6) 0.0213(6) 0.0201(6) -0.0011(5) 0.0055(5) 0.0012(5)
C3 0.0156(5) 0.0264(7) 0.0253(6) -0.0025(5) 0.0027(5) -0.0011(5)
C4 0.0220(6) 0.0218(6) 0.0188(6) 0.0005(4) 0.0065(5) 0.0012(5)
C6 0.0194(6) 0.0219(6) 0.0173(5) -0.0016(4) 0.0055(4) -0.0015(5)
C7 0.0238(6) 0.0191(6) 0.0211(6) 0.0020(5) 0.0047(5) 0.0004(5)
C8 0.0192(5) 0.0236(6) 0.0188(6) 0.0003(5) 0.0015(4) 0.0018(5)
C9 0.0194(6) 0.0232(6) 0.0171(6) -0.0014(4) 0.0048(4) 0.0003(5)
C10 0.0230(6) 0.0217(6) 0.0204(6) 0.0035(5) 0.0052(5) 0.0001(5)
C11 0.0176(6) 0.0269(6) 0.0202(6) 0.0024(5) 0.0021(4) 0.0009(5)
C12 0.0159(5) 0.0233(6) 0.0235(6) 0.0035(5) 0.0016(5) -0.0020(5)
C13 0.0236(6) 0.0284(7) 0.0239(6) -0.0019(5) 0.0046(5) -0.0039(5)
C14 0.0301(7) 0.0216(6) 0.0367(7) -0.0016(5) 0.0049(5) -0.0038(5)
C15 0.0272(6) 0.0269(7) 0.0318(7) 0.0089(5) 0.0042(5) -0.0035(5)
C16 0.0276(6) 0.0329(7) 0.0234(6) 0.0037(5) 0.0068(5) -0.0007(5)
C17 0.0270(6) 0.0233(6) 0.0250(6) -0.0006(5) 0.0050(5) 0.0004(5)
C18 0.0214(6) 0.0174(6) 0.0227(6) 0.0003(4) 0.0007(5) -0.0022(4)
C19 0.0234(6) 0.0294(7) 0.0246(6) 0.0008(5) 0.0047(5) -0.0041(5)
C20 0.0325(7) 0.0289(7) 0.0217(6) -0.0006(5) 0.0023(5) -0.0025(5)
C21 0.0244(6) 0.0226(6) 0.0272(7) -0.0029(5) -0.0048(5) 0.0002(5)
C22 0.0206(6) 0.0216(6) 0.0340(7) -0.0037(5) 0.0030(5) -0.0006(5)
C23 0.0247(6) 0.0201(6) 0.0245(6) -0.0004(5) 0.0053(5) -0.0011(5)

loop_
_atom_type_symbol
_atom_type_description
_atom_type_scat_dispersion_real
_atom_type_scat_dispersion_imag
_atom_type_scat_source
C C 0.0033 0.0016 'International Tables Vol C Tables 4.2.6.8 and 6.1.1.4'
H H 0.0000 0.0000 'International Tables Vol C Tables 4.2.6.8 and 6.1.1.4'
N N 0.0061 0.0033 'International Tables Vol C Tables 4.2.6.8 and 6.1.1.4'
O O 0.0106 0.0060 'International Tables Vol C Tables 4.2.6.8 and 6.1.1.4'

loop_
_geom_angle_atom_site_label_1
_geom_angle_atom_site_label_2
_geom_angle_atom_site_label_3
_geom_angle
_geom_angle_site_symmetry_1
_geom_angle_site_symmetry_3
_geom_angle_publ_flag
C1 O1A H1A 109.5 . . ?
C6 N5 C18 123.12(10) . . ?
C6 N5 C12 121.04(9) . . ?
C18 N5 C12 115.69(9) . . ?
O1B C1 O1A 124.67(11) . . ?
O1B C1 C2 124.58(10) . . ?
O1A C1 C2 110.75(10) . . ?
C4 C2 C3 125.08(11) . . ?
C4 C2 C1 120.60(10) . . ?
C3 C2 C1 114.32(10) . . ?
N3 C3 C2 176.38(13) . . ?
C2 C4 C9 130.80(11) . . ?
C2 C4 H4 114.6 . . ?
C9 C4 H4 114.6 . . ?
N5 C6 C11 122.51(10) . . ?
N5 C6 C7 119.72(10) . . ?
C11 C6 C7 117.77(10) . . ?
C8 C7 C6 121.24(11) . . ?
C8 C7 H7 119.4 . . ?
C6 C7 H7 119.4 . . ?
C7 C8 C9 121.64(10) . . ?
C7 C8 H8 119.2 . . ?
C9 C8 H8 119.2 . . ?
C8 C9 C10 116.73(10) . . ?
C8 C9 C4 124.77(10) . . ?
C10 C9 C4 118.50(10) . . ?
C11 C10 C9 122.05(11) . . ?
C11 C10 H10 119.0 . . ?
C9 C10 H10 119.0 . . ?
C10 C11 C6 120.56(10) . . ?
C10 C11 H11 119.7 . . ?
C6 C11 H11 119.7 . . ?
C13 C12 C17 120.10(11) . . ?
C13 C12 N5 119.52(11) . . ?
C17 C12 N5 120.28(10) . . ?
C12 C13 C14 119.58(11) . . ?
C12 C13 H13 120.2 . . ?
C14 C13 H13 120.2 . . ?
C15 C14 C13 120.47(12) . . ?
C15 C14 H14 119.8 . . ?
C13 C14 H14 119.8 . . ?
C14 C15 C16 119.69(11) . . ?
C14 C15 H15 120.2 . . ?
C16 C15 H15 120.2 . . ?
C15 C16 C17 120.33(12) . . ?
C15 C16 H16 119.8 . . ?
C17 C16 H16 119.8 . . ?
C16 C17 C12 119.82(11) . . ?
C16 C17 H17 120.1 . . ?
C12 C17 H17 120.1 . . ?
C23 C18 C19 119.92(11) . . ?
C23 C18 N5 118.93(10) . . ?
C19 C18 N5 121.10(10) . . ?
C20 C19 C18 119.41(12) . . ?
C20 C19 H19 120.3 . . ?
C18 C19 H19 120.3 . . ?
C19 C20 C21 120.58(12) . . ?
C19 C20 H20 119.7 . . ?
C21 C20 H20 119.7 . . ?
C22 C21 C20 119.68(11) . . ?
C22 C21 H21 120.2 . . ?
C20 C21 H21 120.2 . . ?
C21 C22 C23 120.11(12) . . ?
C21 C22 H22 119.9 . . ?
C23 C22 H22 119.9 . . ?
C22 C23 C18 120.27(11) . . ?
C22 C23 H23 119.9 . . ?
C18 C23 H23 119.9 . . ?

loop_
_geom_bond_atom_site_label_1
_geom_bond_atom_site_label_2
_geom_bond_distance
_geom_bond_site_symmetry_2
_geom_bond_publ_flag
O1A C1 1.3298(14) . ?
O1A H1A 0.8400 . ?
O1B C1 1.2069(15) . ?
N3 C3 1.1459(16) . ?
N5 C6 1.3814(15) . ?
N5 C18 1.4304(14) . ?
N5 C12 1.4420(15) . ?
C1 C2 1.4848(16) . ?
C2 C4 1.3567(16) . ?
C2 C3 1.4313(17) . ?
C4 C9 1.4393(16) . ?
C4 H4 0.9500 . ?
C6 C11 1.4048(17) . ?
C6 C7 1.4060(16) . ?
C7 C8 1.3704(16) . ?
C7 H7 0.9500 . ?
C8 C9 1.4068(16) . ?
C8 H8 0.9500 . ?
C9 C10 1.4075(16) . ?
C10 C11 1.3766(17) . ?
C10 H10 0.9500 . ?
C11 H11 0.9500 . ?
C12 C13 1.3814(17) . ?
C12 C17 1.3844(17) . ?
C13 C14 1.3880(18) . ?
C13 H13 0.9500 . ?
C14 C15 1.3783(19) . ?
C14 H14 0.9500 . ?
C15 C16 1.3794(19) . ?
C15 H15 0.9500 . ?
C16 C17 1.3839(18) . ?
C16 H16 0.9500 . ?
C17 H17 0.9500 . ?
C18 C23 1.3856(17) . ?
C18 C19 1.3912(17) . ?
C19 C20 1.3868(17) . ?
C19 H19 0.9500 . ?
C20 C21 1.3869(18) . ?
C20 H20 0.9500 . ?
C21 C22 1.3828(19) . ?
C21 H21 0.9500 . ?
C22 C23 1.3833(17) . ?
C22 H22 0.9500 . ?
C23 H23 0.9500 . ?

loop_
_cod_related_entry_id
_cod_related_entry_database
_cod_related_entry_code
1 ChemSpider 24761446
